data_2222126
loop_
_publ_author_name
'Yu, Yan-Hong'
'Qian, Kun'

_publ_section_title
;
 2-[(<i>E</i>)-(2-Aminophenyl)iminomethyl]-5-(dimethylamino)phenol
;
_journal_coeditor_code RZ2315
_journal_issue 6
_journal_name_full 'Acta Crystallographica Section E'
_journal_page_first o1232
_journal_paper_doi 10.1107/S1600536809015773
_journal_volume 65
_journal_year 2009
_chemical_formula_iupac 'C17 H21 N3 O'
_chemical_formula_moiety 'C17 H21 N3 O'
_chemical_formula_sum 'C17 H21 N3 O'
_chemical_formula_weight 283.37
_chemical_name_systematic
;
2-[(<i>E</i>)-(2-Aminophenyl)iminomethyl]-5-(dimethylamino)phenol
;
_space_group_IT_number 19
_symmetry_cell_setting orthorhombic
_symmetry_space_group_name_Hall 'P 2ac 2ab'
_symmetry_space_group_name_H-M 'P 21 21 21'
_atom_sites_solution_hydrogens geom
_atom_sites_solution_primary direct
_atom_sites_solution_secondary difmap
_audit_creation_method SHELXL-97
_cell_angle_alpha 90.00
_cell_angle_beta 90.00
_cell_angle_gamma 90.00
_cell_formula_units_Z 4
_cell_length_a 6.5904(13)
_cell_length_b 12.703(3)
_cell_length_c 18.538(4)
_cell_measurement_reflns_used 1474
_cell_measurement_temperature 293(2)
_cell_measurement_theta_max 27.81
_cell_measurement_theta_min 3.09
_cell_volume 1552.0(6)
_computing_cell_refinement 'CrystalClear (Rigaku, 2005)'
_computing_data_collection 'CrystalClear (Rigaku, 2005)'
_computing_data_reduction 'CrystalClear (Rigaku, 2005)'
_computing_molecular_graphics 'SHELXTL (Sheldrick,2008)'
_computing_publication_material 'SHELXL97 (Sheldrick, 2008)'
_computing_structure_refinement 'SHELXL97 (Sheldrick, 2008)'
_computing_structure_solution 'SHELXS97 (Sheldrick, 2008)'
_diffrn_ambient_temperature 293(2)
_diffrn_detector_area_resol_mean 13.6612
_diffrn_measured_fraction_theta_full 0.998
_diffrn_measured_fraction_theta_max 0.998
_diffrn_measurement_device_type 'Rigaku SCXmini'
_diffrn_measurement_method \w
_diffrn_radiation_monochromator graphite
_diffrn_radiation_source 'fine-focus sealed tube'
_diffrn_radiation_type MoK\a
_diffrn_radiation_wavelength 0.71073
_diffrn_reflns_av_R_equivalents 0.0626
_diffrn_reflns_av_sigmaI/netI 0.0573
_diffrn_reflns_limit_h_max 8
_diffrn_reflns_limit_h_min -8
_diffrn_reflns_limit_k_max 16
_diffrn_reflns_limit_k_min -16
_diffrn_reflns_limit_l_max 24
_diffrn_reflns_limit_l_min -24
_diffrn_reflns_number 16156
_diffrn_reflns_theta_full 27.47
_diffrn_reflns_theta_max 27.47
_diffrn_reflns_theta_min 3.21
_diffrn_standards_number 0
_exptl_absorpt_coefficient_mu 0.077
_exptl_absorpt_correction_T_max 0.979
_exptl_absorpt_correction_T_min 0.973
_exptl_absorpt_correction_type multi-scan
_exptl_absorpt_process_details '(CrystalClear; Rigaku, 2005)'
_exptl_crystal_colour yellow
_exptl_crystal_density_diffrn 1.213
_exptl_crystal_density_method 'not measured'
_exptl_crystal_description Prism
_exptl_crystal_F_000 608
_exptl_crystal_size_max 0.20
_exptl_crystal_size_mid 0.20
_exptl_crystal_size_min 0.20
_refine_diff_density_max 0.128
_refine_diff_density_min -0.135
_refine_ls_extinction_method none
_refine_ls_goodness_of_fit_ref 1.040
_refine_ls_hydrogen_treatment mixed
_refine_ls_matrix_type full
_refine_ls_number_parameters 194
_refine_ls_number_reflns 2061
_refine_ls_number_restraints 0
_refine_ls_restrained_S_all 1.040
_refine_ls_R_factor_all 0.0999
_refine_ls_R_factor_gt 0.0577
_refine_ls_shift/su_max 0.001
_refine_ls_shift/su_mean 0.000
_refine_ls_structure_factor_coef Fsqd
_refine_ls_weighting_details 'calc w=1/[\s^2^(Fo^2^)+(0.1P)^2^] where P=(Fo^2^+2Fc^2^)/3'
_refine_ls_weighting_scheme calc
_refine_ls_wR_factor_gt 0.1494
_refine_ls_wR_factor_ref 0.1756
_reflns_number_gt 1996
_reflns_number_total 3566
_reflns_threshold_expression I>2\s(I)
_cod_data_source_file rz2315.cif
_cod_data_source_block I
_cod_database_code 2222126
_cod_database_fobs_code 2222126

loop_
_symmetry_equiv_pos_as_xyz
'x, y, z'
'-x+1/2, -y, z+1/2'
'-x, y+1/2, -z+1/2'
'x+1/2, -y+1/2, -z'

loop_
_atom_site_type_symbol
_atom_site_label
_atom_site_fract_x
_atom_site_fract_y
_atom_site_fract_z
_atom_site_U_iso_or_equiv
_atom_site_adp_type
_atom_site_calc_flag
_atom_site_refinement_flags
_atom_site_occupancy
_atom_site_disorder_assembly
_atom_site_disorder_group
C C1 0.2951(5) 0.8186(2) 0.07623(17) 0.0481(8) Uani d . 1 . .
O O1 -0.0143(4) 0.8354(2) 0.14362(14) 0.0690(8) Uani d . 1 . .
N N2 0.3009(5) 0.7252(2) 0.18825(15) 0.0600(8) Uani d . 1 . .
C C3 0.0114(5) 0.9219(3) 0.03213(18) 0.0532(8) Uani d . 1 . .
H H3A -0.1196 0.9471 0.0389 0.064 Uiso calc R 1 . .
C C4 0.1183(5) 0.9498(2) -0.03042(18) 0.0528(8) Uani d . 1 . .
C C2 0.0966(5) 0.8582(3) 0.08329(17) 0.0508(8) Uani d . 1 . .
C C11 0.3911(6) 0.7562(2) 0.13124(19) 0.0569(9) Uani d . 1 . .
H H11A 0.5264 0.7374 0.1249 0.068 Uiso calc R 1 . .
C C6 0.3994(5) 0.8473(2) 0.01367(17) 0.0543(8) Uani d . 1 . .
H H6A 0.5309 0.8225 0.0072 0.065 Uiso calc R 1 . .
N N1 0.0326(4) 1.0119(3) -0.08228(15) 0.0627(8) Uani d . 1 . .
C C5 0.3174(5) 0.9101(3) -0.03833(17) 0.0535(8) Uani d . 1 . .
H H5A 0.3928 0.9270 -0.0792 0.064 Uiso calc R 1 . .
C C12 0.4162(5) 0.6759(3) 0.24289(18) 0.0555(9) Uani d . 1 . .
C C9 0.1458(6) 1.0453(3) -0.1467(2) 0.0724(11) Uani d . 1 . .
H H9A 0.0496 1.0655 -0.1839 0.087 Uiso calc R 1 . .
H H9B 0.2228 0.9858 -0.1648 0.087 Uiso calc R 1 . .
N N3 0.1521(5) 0.5451(3) 0.25389(18) 0.0844(11) Uani d . 1 . .
H H3B 0.1048 0.4891 0.2739 0.101 Uiso calc R 1 . .
H H3C 0.0871 0.5743 0.2190 0.101 Uiso calc R 1 . .
C C13 0.3329(6) 0.5880(3) 0.27784(19) 0.0619(10) Uani d . 1 . .
C C14 0.4406(7) 0.5432(3) 0.3335(2) 0.0773(12) Uani d . 1 . .
H H14A 0.3869 0.4849 0.3571 0.093 Uiso calc R 1 . .
C C16 0.7079(7) 0.6677(3) 0.3207(2) 0.0798(12) Uani d . 1 . .
H H16A 0.8329 0.6943 0.3352 0.096 Uiso calc R 1 . .
C C17 0.6027(6) 0.7135(3) 0.2645(2) 0.0660(10) Uani d . 1 . .
H H17A 0.6589 0.7710 0.2406 0.079 Uiso calc R 1 . .
C C7 -0.1687(6) 1.0581(3) -0.0710(2) 0.0727(11) Uani d . 1 . .
H H7A -0.2585 1.0041 -0.0522 0.087 Uiso calc R 1 . .
H H7B -0.2223 1.0804 -0.1173 0.087 Uiso calc R 1 . .
C C10 0.2883(6) 1.1352(3) -0.1340(3) 0.0871(13) Uani d . 1 . .
H H10A 0.3566 1.1524 -0.1782 0.131 Uiso calc R 1 . .
H H10B 0.3866 1.1155 -0.0982 0.131 Uiso calc R 1 . .
H H10C 0.2133 1.1952 -0.1175 0.131 Uiso calc R 1 . .
C C15 0.6240(8) 0.5819(4) 0.3550(2) 0.0818(13) Uani d . 1 . .
H H15A 0.6929 0.5502 0.3930 0.098 Uiso calc R 1 . .
C C8 -0.1708(7) 1.1508(4) -0.0202(3) 0.0933(14) Uani d . 1 . .
H H8A -0.3070 1.1767 -0.0154 0.140 Uiso calc R 1 . .
H H8B -0.0854 1.2055 -0.0390 0.140 Uiso calc R 1 . .
H H8C -0.1213 1.1291 0.0262 0.140 Uiso calc R 1 . .
H H1A 0.067(7) 0.796(4) 0.168(2) 0.098(16) Uiso d . 1 . .

loop_
_atom_site_aniso_label
_atom_site_aniso_U_11
_atom_site_aniso_U_22
_atom_site_aniso_U_33
_atom_site_aniso_U_12
_atom_site_aniso_U_13
_atom_site_aniso_U_23
C1 0.0444(16) 0.0430(16) 0.0570(19) 0.0037(14) 0.0031(16) -0.0112(15)
O1 0.0518(14) 0.0809(18) 0.0742(17) 0.0140(14) 0.0173(13) 0.0094(15)
N2 0.0612(17) 0.0546(16) 0.0643(18) 0.0097(15) 0.0110(15) 0.0026(15)
C3 0.0384(16) 0.0548(19) 0.067(2) 0.0022(15) 0.0021(16) -0.0071(17)
C4 0.0463(17) 0.0486(17) 0.064(2) -0.0065(15) -0.0084(16) -0.0116(16)
C2 0.0469(17) 0.0475(17) 0.0581(19) -0.0039(16) 0.0080(17) -0.0092(16)
C11 0.056(2) 0.0458(18) 0.069(2) 0.0095(16) 0.0007(19) -0.0099(17)
C6 0.0449(16) 0.0517(19) 0.066(2) 0.0060(16) 0.0064(17) -0.0112(16)
N1 0.0488(16) 0.0772(19) 0.0622(17) 0.0011(15) -0.0072(15) 0.0005(16)
C5 0.0438(17) 0.0570(18) 0.060(2) -0.0009(16) 0.0015(17) -0.0088(17)
C12 0.0560(19) 0.0485(18) 0.062(2) 0.0119(17) 0.0056(18) -0.0012(17)
C9 0.068(2) 0.080(3) 0.069(2) 0.004(2) -0.014(2) 0.004(2)
N3 0.077(2) 0.084(2) 0.093(2) -0.0138(19) 0.008(2) 0.012(2)
C13 0.062(2) 0.056(2) 0.067(2) 0.0106(19) 0.010(2) -0.0010(18)
C14 0.084(3) 0.067(2) 0.080(3) 0.019(2) 0.020(2) 0.012(2)
C16 0.066(2) 0.083(3) 0.090(3) 0.019(2) -0.004(2) 0.000(3)
C17 0.063(2) 0.059(2) 0.076(2) 0.010(2) 0.005(2) 0.0051(19)
C7 0.051(2) 0.088(3) 0.079(2) 0.002(2) -0.017(2) 0.008(2)
C10 0.075(3) 0.083(3) 0.102(3) -0.011(3) -0.016(3) 0.014(2)
C15 0.091(3) 0.078(3) 0.076(3) 0.029(3) 0.000(3) 0.017(2)
C8 0.076(3) 0.098(3) 0.106(3) 0.024(3) -0.001(3) -0.005(3)

loop_
_atom_type_symbol
_atom_type_description
_atom_type_scat_dispersion_real
_atom_type_scat_dispersion_imag
_atom_type_scat_source
C C 0.0033 0.0016 'International Tables Vol C Tables 4.2.6.8 and 6.1.1.4'
H H 0.0000 0.0000 'International Tables Vol C Tables 4.2.6.8 and 6.1.1.4'
N N 0.0061 0.0033 'International Tables Vol C Tables 4.2.6.8 and 6.1.1.4'
O O 0.0106 0.0060 'International Tables Vol C Tables 4.2.6.8 and 6.1.1.4'

loop_
_geom_angle_atom_site_label_1
_geom_angle_atom_site_label_2
_geom_angle_atom_site_label_3
_geom_angle_site_symmetry_1
_geom_angle_site_symmetry_3
_geom_angle
_geom_angle_publ_flag
C6 C1 C2 . . 116.2(3) ?
C6 C1 C11 . . 121.1(3) ?
C2 C1 C11 . . 122.7(3) ?
C2 O1 H1A . . 103(3) ?
C11 N2 C12 . . 118.7(3) ?
C2 C3 C4 . . 121.1(3) ?
C2 C3 H3A . . 119.4 ?
C4 C3 H3A . . 119.4 ?
N1 C4 C3 . . 121.4(3) ?
N1 C4 C5 . . 121.1(3) ?
C3 C4 C5 . . 117.5(3) ?
O1 C2 C3 . . 118.2(3) ?
O1 C2 C1 . . 119.8(3) ?
C3 C2 C1 . . 121.9(3) ?
N2 C11 C1 . . 123.5(3) ?
N2 C11 H11A . . 118.2 ?
C1 C11 H11A . . 118.2 ?
C5 C6 C1 . . 123.0(3) ?
C5 C6 H6A . . 118.5 ?
C1 C6 H6A . . 118.5 ?
C4 N1 C7 . . 120.3(3) ?
C4 N1 C9 . . 121.9(3) ?
C7 N1 C9 . . 117.4(3) ?
C6 C5 C4 . . 120.2(3) ?
C6 C5 H5A . . 119.9 ?
C4 C5 H5A . . 119.9 ?
C17 C12 C13 . . 119.4(3) ?
C17 C12 N2 . . 122.3(3) ?
C13 C12 N2 . . 118.3(3) ?
N1 C9 C10 . . 114.2(3) ?
N1 C9 H9A . . 108.7 ?
C10 C9 H9A . . 108.7 ?
N1 C9 H9B . . 108.7 ?
C10 C9 H9B . . 108.7 ?
H9A C9 H9B . . 107.6 ?
C13 N3 H3B . . 120.0 ?
C13 N3 H3C . . 120.0 ?
H3B N3 H3C . . 120.0 ?
C14 C13 N3 . . 121.4(4) ?
C14 C13 C12 . . 118.3(4) ?
N3 C13 C12 . . 120.2(3) ?
C15 C14 C13 . . 121.8(4) ?
C15 C14 H14A . . 119.1 ?
C13 C14 H14A . . 119.1 ?
C15 C16 C17 . . 118.7(4) ?
C15 C16 H16A . . 120.6 ?
C17 C16 H16A . . 120.6 ?
C12 C17 C16 . . 121.4(4) ?
C12 C17 H17A . . 119.3 ?
C16 C17 H17A . . 119.3 ?
N1 C7 C8 . . 114.2(3) ?
N1 C7 H7A . . 108.7 ?
C8 C7 H7A . . 108.7 ?
N1 C7 H7B . . 108.7 ?
C8 C7 H7B . . 108.7 ?
H7A C7 H7B . . 107.6 ?
C9 C10 H10A . . 109.5 ?
C9 C10 H10B . . 109.5 ?
H10A C10 H10B . . 109.5 ?
C9 C10 H10C . . 109.5 ?
H10A C10 H10C . . 109.5 ?
H10B C10 H10C . . 109.5 ?
C14 C15 C16 . . 120.4(4) ?
C14 C15 H15A . . 119.8 ?
C16 C15 H15A . . 119.8 ?
C7 C8 H8A . . 109.5 ?
C7 C8 H8B . . 109.5 ?
H8A C8 H8B . . 109.5 ?
C7 C8 H8C . . 109.5 ?
H8A C8 H8C . . 109.5 ?
H8B C8 H8C . . 109.5 ?

loop_
_geom_bond_atom_site_label_1
_geom_bond_atom_site_label_2
_geom_bond_site_symmetry_2
_geom_bond_distance
_geom_bond_publ_flag
C1 C6 . 1.397(4) ?
C1 C2 . 1.407(4) ?
C1 C11 . 1.438(4) ?
O1 C2 . 1.367(4) ?
O1 H1A . 0.86(5) ?
N2 C11 . 1.275(4) ?
N2 C12 . 1.413(4) ?
C3 C2 . 1.367(4) ?
C3 C4 . 1.402(5) ?
C3 H3A . 0.9300 ?
C4 N1 . 1.366(4) ?
C4 C5 . 1.413(5) ?
C11 H11A . 0.9300 ?
C6 C5 . 1.363(4) ?
C6 H6A . 0.9300 ?
N1 C7 . 1.465(5) ?
N1 C9 . 1.471(4) ?
C5 H5A . 0.9300 ?
C12 C17 . 1.378(5) ?
C12 C13 . 1.403(5) ?
C9 C10 . 1.497(5) ?
C9 H9A . 0.9700 ?
C9 H9B . 0.9700 ?
N3 C13 . 1.383(5) ?
N3 H3B . 0.8600 ?
N3 H3C . 0.8600 ?
C13 C14 . 1.376(5) ?
C14 C15 . 1.365(6) ?
C14 H14A . 0.9300 ?
C16 C15 . 1.377(6) ?
C16 C17 . 1.380(5) ?
C16 H16A . 0.9300 ?
C17 H17A . 0.9300 ?
C7 C8 . 1.509(5) ?
C7 H7A . 0.9700 ?
C7 H7B . 0.9700 ?
C10 H10A . 0.9600 ?
C10 H10B . 0.9600 ?
C10 H10C . 0.9600 ?
C15 H15A . 0.9300 ?
C8 H8A . 0.9600 ?
C8 H8B . 0.9600 ?
C8 H8C . 0.9600 ?

loop_
_geom_hbond_atom_site_label_D
_geom_hbond_atom_site_label_H
_geom_hbond_atom_site_label_A
_geom_hbond_site_symmetry_A
_geom_hbond_distance_DH
_geom_hbond_distance_HA
_geom_hbond_distance_DA
_geom_hbond_angle_DHA
N3 H3B O1 3_545 0.86 2.55 3.395(4) 167.3
O1 H1A N2 . 0.86(5) 1.82(5) 2.638(4) 157(4)

loop_
_cod_related_entry_id
_cod_related_entry_database
_cod_related_entry_code
1 ChemSpider 11588601
